data_2102464
loop_
_publ_author_name
'Marsh, Richard E.'

_publ_section_title
;
 Space group <i>Cc</i>: an update
;
_journal_issue 2
_journal_name_full 'Acta Crystallographica Section B'
_journal_page_first 252
_journal_page_last 253
_journal_paper_doi 10.1107/S0108768104003878
_journal_volume 60
_journal_year 2004
_chemical_formula_moiety 'C6 H24 N2 B2 Cr'
_chemical_formula_sum 'C6 H24 B2 Cr N2'
_space_group_crystal_system monoclinic
_space_group_IT_number 15
_space_group_name_Hall '-C 2yc'
_space_group_name_H-M_alt 'C 1 2/c 1'
_audit_creation_method CRYM
_cell_angle_alpha 90
_cell_angle_beta 115.59
_cell_angle_gamma 90
_cell_formula_units_Z 4
_cell_length_a 8.5170
_cell_length_b 15.9210
_cell_length_c 9.6240
_cell_volume 1176.996
_cod_data_source_file bk0142.cif
_cod_data_source_block ZIRKEQ
_cod_depositor_comments
;
 Updating space group information and adding the symmetry operation list.

 Antanas Vaitkus,
 2018-06-14

 Adding the _cell_formula_units_Z data item.

 Antanas Vaitkus,
 2017-08-05

  Added moiety chemical formula from Marsh (2004) paper.
  The summary chemical formula is calculated from moiety formula using
  AdHocParser
  (svn://www.crystallography.net/cod-tools/trunk/Formulae/AdHocParser.yp,
  revision 1441.)

  Andrius Merkys
  2013-11-11
;
_cod_original_sg_symbol_H-M C2/c
_cod_database_code 2102464

loop_
_space_group_symop_id
_space_group_symop_operation_xyz
1 x,y,z
2 -x,y,-z+1/2
3 -x,-y,-z
4 x,-y,z+1/2
5 x+1/2,y+1/2,z
6 -x+1/2,y+1/2,-z+1/2
7 -x+1/2,-y+1/2,-z
8 x+1/2,-y+1/2,z+1/2

loop_
_atom_site_label
_atom_site_type_symbol
_atom_site_fract_x
_atom_site_fract_y
_atom_site_fract_z
Cr Cr 0.00000 0.02379 0.25000
N1 N -0.18290 0.12390 0.21390
C1 C -0.22300 0.13535 0.34800
C2 C -0.35150 0.11220 0.07550
C3 C -0.09450 0.20060 0.19300
B1 B -0.19850 -0.08185 0.26350
H1 H -0.32895 0.10520 -0.00360
H2 H -0.41780 0.16380 0.06165
H3 H -0.40715 0.06185 0.09905
H4 H -0.28190 0.08415 0.36330
H5 H -0.12765 0.14035 0.43865
H6 H -0.29500 0.18585 0.33070
H7 H -0.10650 0.19930 0.09385
H8 H -0.16265 0.25470 0.20355
H17 H 0.18215 -0.05645 0.33765
H18 H 0.11060 -0.04310 0.12795
H19 H 0.33535 -0.07330 0.25830
H20 H 0.16105 -0.14720 0.22115
